data_1505282
loop_
_publ_author_name
'S\"unnemann, Hans Wolf'
'Hofmeister, Anja'
'Magull, J\"org'
'Banwell, Martin G.'
'de Meijere, Armin'

_publ_section_title
;
 Stille/Diels-Alder reaction sequences: diversity-oriented access to novel
 steroids.
;
_journal_issue 3
_journal_name_full 'Organic letters'
_journal_page_first 517
_journal_page_last 520
_journal_paper_doi 10.1021/ol062878m
_journal_volume 9
_journal_year 2007
_chemical_formula_sum 'C26 H36 O6'
_chemical_formula_weight 444.55
_chemical_name_systematic
; 
 ? 
;
_space_group_IT_number 19
_symmetry_space_group_name_Hall 'P 2ac 2ab'
_symmetry_space_group_name_H-M 'P 21 21 21'
_atom_sites_solution_hydrogens geom
_atom_sites_solution_primary direct
_atom_sites_solution_secondary difmap
_audit_creation_method SHELXL-97
_cell_angle_alpha 90.00
_cell_angle_beta 90.00
_cell_angle_gamma 90.00
_cell_formula_units_Z 4
_cell_length_a 5.9811(2)
_cell_length_b 11.3120(3)
_cell_length_c 33.5143(10)
_cell_measurement_temperature 133(2)
_cell_volume 2267.52(12)
_computing_structure_refinement 'SHELXL-97 (Sheldrick, 1997)'
_computing_structure_solution 'SHELXS-97 (Sheldrick, 1990)'
_diffrn_ambient_temperature 133(2)
_diffrn_measured_fraction_theta_full 0.992
_diffrn_measured_fraction_theta_max 0.992
_diffrn_radiation_monochromator graphite
_diffrn_radiation_source 'fine-focus sealed tube'
_diffrn_radiation_type MoK\a
_diffrn_radiation_wavelength 0.71073
_diffrn_reflns_av_R_equivalents 0.0455
_diffrn_reflns_av_sigmaI/netI 0.0167
_diffrn_reflns_limit_h_max 7
_diffrn_reflns_limit_h_min -7
_diffrn_reflns_limit_k_max 13
_diffrn_reflns_limit_k_min -13
_diffrn_reflns_limit_l_max 39
_diffrn_reflns_limit_l_min -38
_diffrn_reflns_number 39241
_diffrn_reflns_theta_full 24.80
_diffrn_reflns_theta_max 24.80
_diffrn_reflns_theta_min 1.90
_exptl_absorpt_coefficient_mu 0.091
_exptl_crystal_density_diffrn 1.302
_exptl_crystal_density_method 'not measured'
_exptl_crystal_F_000 960
_refine_diff_density_max 0.155
_refine_diff_density_min -0.139
_refine_diff_density_rms 0.028
_refine_ls_abs_structure_details 'Flack H D (1983), Acta Cryst. A39, 876-881'
_refine_ls_abs_structure_Flack 0.3(7)
_refine_ls_extinction_method none
_refine_ls_goodness_of_fit_ref 0.996
_refine_ls_hydrogen_treatment mixed
_refine_ls_matrix_type full
_refine_ls_number_parameters 305
_refine_ls_number_reflns 3851
_refine_ls_number_restraints 0
_refine_ls_restrained_S_all 0.996
_refine_ls_R_factor_all 0.0282
_refine_ls_R_factor_gt 0.0260
_refine_ls_shift/su_max 0.001
_refine_ls_shift/su_mean 0.000
_refine_ls_structure_factor_coef Fsqd
_refine_ls_weighting_details 'calc w=1/[\s^2^(Fo^2^)+(0.0376P)^2^+0.4611P] where P=(Fo^2^+2Fc^2^)/3'
_refine_ls_weighting_scheme calc
_refine_ls_wR_factor_gt 0.0652
_refine_ls_wR_factor_ref 0.0662
_reflns_number_gt 3662
_reflns_number_total 3851
_reflns_threshold_expression >2sigma(I)
_cod_data_source_file ol062878msi20061127_063937.cif
_cod_data_source_block ha600neu
_cod_database_code 1505282

loop_
_symmetry_equiv_pos_as_xyz
'x, y, z'
'-x+1/2, -y, z+1/2'
'-x, y+1/2, -z+1/2'
'x+1/2, -y+1/2, -z'

loop_
_atom_site_label
_atom_site_type_symbol
_atom_site_fract_x
_atom_site_fract_y
_atom_site_fract_z
_atom_site_U_iso_or_equiv
_atom_site_adp_type
_atom_site_occupancy
_atom_site_symmetry_multiplicity
_atom_site_calc_flag
_atom_site_refinement_flags
O1 O 0.90997(16) 0.95587(8) 0.96005(3) 0.0258(2) Uani 1 1 d .
O2 O 1.27639(16) 0.15561(8) 0.81993(3) 0.0258(2) Uani 1 1 d .
O3 O 1.57304(16) 0.28208(8) 0.82762(3) 0.0271(2) Uani 1 1 d .
O4 O 0.82167(19) 0.40853(9) 0.74799(3) 0.0340(3) Uani 1 1 d .
O5 O 0.64951(17) 0.56265(9) 0.77534(3) 0.0274(2) Uani 1 1 d .
O6 O 0.56086(19) 0.73681(10) 0.80171(3) 0.0398(3) Uani 1 1 d .
C1 C 1.0354(2) 0.35662(12) 0.87614(4) 0.0224(3) Uani 1 1 d .
H1A H 0.9263 0.3027 0.8634 0.027 Uiso 1 1 calc R
H1B H 0.9927 0.3669 0.9045 0.027 Uiso 1 1 calc R
C2 C 1.2707(2) 0.30404(13) 0.87340(4) 0.0254(3) Uani 1 1 d .
H2A H 1.3797 0.3610 0.8846 0.030 Uiso 1 1 calc R
H2B H 1.2776 0.2310 0.8896 0.030 Uiso 1 1 calc R
C3 C 1.3349(2) 0.27526(12) 0.83044(4) 0.0240(3) Uani 1 1 d .
C4 C 1.2160(2) 0.35421(12) 0.80026(4) 0.0239(3) Uani 1 1 d .
H4A H 1.0741 0.3159 0.7922 0.029 Uiso 1 1 calc R
H4B H 1.3106 0.3615 0.7761 0.029 Uiso 1 1 calc R
C5 C 1.1648(2) 0.47804(11) 0.81621(4) 0.0217(3) Uani 1 1 d .
H5 H 1.303(3) 0.5187(12) 0.8211(4) 0.016(3) Uiso 1 1 d .
C6 C 1.0438(2) 0.55564(12) 0.78472(4) 0.0227(3) Uani 1 1 d .
H6A H 1.1507 0.5739 0.7626 0.027 Uiso 1 1 calc R
C7 C 0.9542(2) 0.67257(12) 0.80193(4) 0.0237(3) Uani 1 1 d .
H7A H 1.0195 0.7401 0.7866 0.028 Uiso 1 1 calc R
C8 C 1.0107(2) 0.68775(12) 0.84666(4) 0.0233(3) Uani 1 1 d .
H8 H 1.176(3) 0.6963(13) 0.8478(4) 0.019(3) Uiso 1 1 d .
C9 C 0.9525(2) 0.57560(12) 0.86987(4) 0.0220(3) Uani 1 1 d .
C10 C 1.0337(2) 0.47461(12) 0.85518(4) 0.0206(3) Uani 1 1 d .
C11 C 0.8312(3) 0.58120(14) 0.90946(5) 0.0386(4) Uani 1 1 d .
H11A H 0.9220 0.5378 0.9293 0.046 Uiso 1 1 calc R
H11B H 0.6883 0.5379 0.9065 0.046 Uiso 1 1 calc R
C12 C 0.7785(2) 0.70269(12) 0.92670(4) 0.0270(3) Uani 1 1 d .
H12A H 0.6219 0.7235 0.9202 0.032 Uiso 1 1 calc R
H12B H 0.7920 0.6994 0.9561 0.032 Uiso 1 1 calc R
C13 C 0.9324(2) 0.79855(12) 0.91084(4) 0.0214(3) Uani 1 1 d .
C14 C 0.9143(3) 0.79938(13) 0.86526(4) 0.0245(3) Uani 1 1 d .
H14 H 0.755(3) 0.8025(14) 0.8593(4) 0.023(4) Uiso 1 1 d .
C15 C 1.0191(3) 0.91668(13) 0.85229(5) 0.0385(4) Uani 1 1 d .
H15A H 0.9444 0.9478 0.8281 0.046 Uiso 1 1 calc R
H15B H 1.1805 0.9068 0.8466 0.046 Uiso 1 1 calc R
C16 C 0.9827(3) 1.00041(13) 0.88817(4) 0.0305(3) Uani 1 1 d .
H16A H 1.1277 1.0288 0.8987 0.037 Uiso 1 1 calc R
H16B H 0.8917 1.0696 0.8802 0.037 Uiso 1 1 calc R
C17 C 0.8589(2) 0.92609(12) 0.91977(4) 0.0230(3) Uani 1 1 d .
H17A H 0.6941 0.9333 0.9154 0.028 Uiso 1 1 calc R
C18 C 1.1716(3) 0.77863(13) 0.92565(5) 0.0322(3) Uani 1 1 d .
H18A H 1.2208 0.6990 0.9182 0.048 Uiso 1 1 calc R
H18B H 1.1760 0.7869 0.9547 0.048 Uiso 1 1 calc R
H18C H 1.2712 0.8372 0.9135 0.048 Uiso 1 1 calc R
C19 C 0.8389(3) 0.49682(12) 0.76726(4) 0.0247(3) Uani 1 1 d .
C20 C 0.7052(3) 0.66759(13) 0.79439(4) 0.0262(3) Uani 1 1 d .
C21 C 0.7804(3) 1.04581(13) 0.97974(4) 0.0265(3) Uani 1 1 d .
C22 C 0.5340(3) 1.01289(18) 0.98140(5) 0.0444(4) Uani 1 1 d .
H22A H 0.5187 0.9309 0.9905 0.067 Uiso 1 1 calc R
H22B H 0.4681 1.0210 0.9548 0.067 Uiso 1 1 calc R
H22C H 0.4564 1.0655 1.0001 0.067 Uiso 1 1 calc R
C23 C 0.8133(4) 1.16571(14) 0.96004(5) 0.0455(5) Uani 1 1 d .
H23A H 0.9735 1.1821 0.9575 0.068 Uiso 1 1 calc R
H23B H 0.7433 1.2271 0.9764 0.068 Uiso 1 1 calc R
H23C H 0.7442 1.1651 0.9335 0.068 Uiso 1 1 calc R
C24 C 0.8778(3) 1.04706(15) 1.02161(4) 0.0371(4) Uani 1 1 d .
H24A H 1.0386 1.0632 1.0202 0.056 Uiso 1 1 calc R
H24B H 0.8533 0.9700 1.0342 0.056 Uiso 1 1 calc R
H24C H 0.8044 1.1088 1.0374 0.056 Uiso 1 1 calc R
C25 C 1.4792(2) 0.08856(12) 0.81969(4) 0.0257(3) Uani 1 1 d .
H25A H 1.4706 0.0214 0.8008 0.031 Uiso 1 1 calc R
H25B H 1.5161 0.0585 0.8466 0.031 Uiso 1 1 calc R
C26 C 1.6452(2) 0.17993(12) 0.80603(4) 0.0263(3) Uani 1 1 d .
H26A H 1.7999 0.1574 0.8133 0.032 Uiso 1 1 calc R
H26B H 1.6364 0.1927 0.7768 0.032 Uiso 1 1 calc R

loop_
_atom_site_aniso_label
_atom_site_aniso_U_11
_atom_site_aniso_U_22
_atom_site_aniso_U_33
_atom_site_aniso_U_23
_atom_site_aniso_U_13
_atom_site_aniso_U_12
O1 0.0315(6) 0.0238(5) 0.0221(5) -0.0045(4) -0.0039(4) 0.0039(4)
O2 0.0234(5) 0.0190(5) 0.0349(5) -0.0046(4) -0.0020(4) -0.0003(4)
O3 0.0217(5) 0.0229(5) 0.0367(6) -0.0078(4) -0.0008(4) 0.0002(4)
O4 0.0423(6) 0.0282(5) 0.0315(5) -0.0075(5) -0.0098(5) 0.0044(5)
O5 0.0281(5) 0.0291(5) 0.0250(5) -0.0012(4) -0.0007(4) 0.0014(5)
O6 0.0354(6) 0.0413(6) 0.0426(6) -0.0109(5) -0.0043(5) 0.0145(5)
C1 0.0267(7) 0.0199(6) 0.0207(7) 0.0008(5) 0.0003(6) -0.0025(6)
C2 0.0284(7) 0.0217(7) 0.0260(7) 0.0001(6) -0.0036(6) 0.0007(6)
C3 0.0207(7) 0.0215(7) 0.0298(7) -0.0037(6) -0.0007(6) -0.0017(6)
C4 0.0247(7) 0.0241(7) 0.0229(7) -0.0035(5) 0.0005(6) 0.0001(6)
C5 0.0205(7) 0.0212(7) 0.0233(7) -0.0014(5) 0.0007(6) -0.0015(6)
C6 0.0272(7) 0.0200(7) 0.0210(6) -0.0001(5) 0.0053(6) -0.0016(6)
C7 0.0289(7) 0.0186(7) 0.0236(7) 0.0012(5) 0.0063(6) 0.0001(6)
C8 0.0246(8) 0.0209(7) 0.0243(7) -0.0002(6) 0.0036(6) -0.0016(6)
C9 0.0222(6) 0.0218(7) 0.0219(7) 0.0007(5) 0.0016(6) -0.0036(6)
C10 0.0179(6) 0.0220(7) 0.0218(6) -0.0006(5) -0.0008(5) -0.0023(5)
C11 0.0538(10) 0.0258(8) 0.0362(8) -0.0038(7) 0.0208(8) -0.0063(8)
C12 0.0294(8) 0.0237(7) 0.0279(7) -0.0018(6) 0.0066(6) -0.0008(6)
C13 0.0221(7) 0.0197(7) 0.0225(7) -0.0003(5) 0.0003(5) 0.0017(6)
C14 0.0308(8) 0.0203(7) 0.0223(7) 0.0003(5) 0.0025(6) 0.0011(6)
C15 0.0648(12) 0.0199(7) 0.0308(8) -0.0004(6) 0.0140(8) -0.0008(8)
C16 0.0429(9) 0.0197(7) 0.0289(8) -0.0012(6) 0.0042(7) 0.0004(7)
C17 0.0276(7) 0.0207(7) 0.0206(6) -0.0024(5) -0.0020(6) 0.0019(6)
C18 0.0277(8) 0.0251(7) 0.0439(9) -0.0051(7) -0.0071(7) 0.0015(6)
C19 0.0312(8) 0.0235(7) 0.0193(6) 0.0040(6) -0.0003(6) 0.0025(6)
C20 0.0318(8) 0.0268(7) 0.0201(7) -0.0002(6) 0.0004(6) 0.0029(6)
C21 0.0311(8) 0.0236(7) 0.0249(7) -0.0061(6) 0.0025(6) 0.0015(6)
C22 0.0337(9) 0.0585(11) 0.0411(9) -0.0180(8) 0.0063(8) -0.0027(9)
C23 0.0755(14) 0.0241(8) 0.0368(9) -0.0038(7) 0.0119(9) 0.0072(9)
C24 0.0448(9) 0.0390(9) 0.0276(8) -0.0072(7) 0.0005(7) -0.0007(8)
C25 0.0270(7) 0.0229(7) 0.0273(7) -0.0017(6) -0.0038(6) 0.0056(6)
C26 0.0240(7) 0.0250(7) 0.0299(7) -0.0049(6) -0.0008(6) 0.0037(6)

loop_
_atom_type_symbol
_atom_type_description
_atom_type_scat_dispersion_real
_atom_type_scat_dispersion_imag
_atom_type_scat_source
C C 0.0033 0.0016 'International Tables Vol C Tables 4.2.6.8 and 6.1.1.4'
H H 0.0000 0.0000 'International Tables Vol C Tables 4.2.6.8 and 6.1.1.4'
O O 0.0106 0.0060 'International Tables Vol C Tables 4.2.6.8 and 6.1.1.4'

loop_
_geom_angle_atom_site_label_1
_geom_angle_atom_site_label_2
_geom_angle_atom_site_label_3
_geom_angle
C17 O1 C21 119.11(10)
C25 O2 C3 107.05(10)
C3 O3 C26 106.89(10)
C19 O5 C20 110.74(11)
C10 C1 C2 108.81(11)
C3 C2 C1 111.79(11)
O3 C3 O2 106.05(11)
O3 C3 C4 112.89(12)
O2 C3 C4 105.94(11)
O3 C3 C2 107.56(11)
O2 C3 C2 111.70(11)
C4 C3 C2 112.55(11)
C3 C4 C5 113.43(11)
C10 C5 C4 112.28(11)
C10 C5 C6 110.93(11)
C4 C5 C6 111.93(11)
C19 C6 C7 103.92(11)
C19 C6 C5 113.10(11)
C7 C6 C5 113.18(11)
C20 C7 C6 104.39(12)
C20 C7 C8 112.44(11)
C6 C7 C8 112.48(11)
C14 C8 C9 113.21(11)
C14 C8 C7 113.97(12)
C9 C8 C7 110.57(11)
C10 C9 C11 122.23(13)
C10 C9 C8 116.08(12)
C11 C9 C8 121.37(12)
C9 C10 C1 126.00(12)
C9 C10 C5 118.77(12)
C1 C10 C5 114.71(11)
C9 C11 C12 117.99(13)
C13 C12 C11 112.70(12)
C12 C13 C18 110.36(12)
C12 C13 C14 108.11(12)
C18 C13 C14 112.98(12)
C12 C13 C17 115.38(11)
C18 C13 C17 110.00(12)
C14 C13 C17 99.68(10)
C8 C14 C15 116.60(12)
C8 C14 C13 112.12(12)
C15 C14 C13 105.05(12)
C14 C15 C16 104.62(12)
C17 C16 C15 105.54(12)
O1 C17 C13 110.19(11)
O1 C17 C16 114.78(12)
C13 C17 C16 103.94(11)
O4 C19 O5 119.08(13)
O4 C19 C6 130.32(14)
O5 C19 C6 110.57(11)
O6 C20 O5 118.88(13)
O6 C20 C7 130.93(14)
O5 C20 C7 110.19(12)
O1 C21 C24 102.92(12)
O1 C21 C22 111.44(13)
C24 C21 C22 109.89(14)
O1 C21 C23 111.19(12)
C24 C21 C23 110.06(14)
C22 C21 C23 111.06(15)
O2 C25 C26 101.37(11)
O3 C26 C25 101.64(11)

loop_
_geom_bond_atom_site_label_1
_geom_bond_atom_site_label_2
_geom_bond_distance
O1 C17 1.4244(16)
O1 C21 1.4393(17)
O2 C25 1.4306(17)
O2 C3 1.4416(16)
O3 C3 1.4296(17)
O3 C26 1.4302(16)
O4 C19 1.1938(17)
O5 C19 1.3822(18)
O5 C20 1.3883(18)
O6 C20 1.1911(18)
C1 C10 1.5083(18)
C1 C2 1.530(2)
C2 C3 1.5254(19)
C3 C4 1.525(2)
C4 C5 1.5303(18)
C5 C10 1.5240(19)
C5 C6 1.5519(19)
C6 C19 1.512(2)
C6 C7 1.5394(19)
C7 C20 1.512(2)
C7 C8 1.5466(19)
C8 C14 1.522(2)
C8 C9 1.5283(19)
C9 C10 1.335(2)
C9 C11 1.514(2)
C11 C12 1.524(2)
C12 C13 1.519(2)
C13 C18 1.531(2)
C13 C14 1.5314(19)
C13 C17 1.5376(18)
C14 C15 1.531(2)
C15 C16 1.546(2)
C16 C17 1.541(2)
C21 C24 1.519(2)
C21 C22 1.521(2)
C21 C23 1.521(2)
C25 C26 1.505(2)

loop_
_cod_related_entry_id
_cod_related_entry_database
_cod_related_entry_code
1 ChemSpider 21199626
